data_2212031
loop_
_publ_author_name
'Alan Hazell'
'Hans Toftlund'

_publ_section_title
;
 {2,6-Bis[bis(2-pyridylmethyl)aminomethyl]pyridine}cobalt(II)
 bis(perchlorate) 0.365-hydrate
;
_journal_coeditor_code BI2131
_journal_issue 2
_journal_name_full 'Acta Crystallographica Section E'
_journal_page_first m326
_journal_page_last m327
_journal_paper_doi 10.1107/S1600536806056157
_journal_volume 63
_journal_year 2007
_chemical_formula_iupac '[Co (C31 H31 N7)] (Cl O4)2 , 0.365H2 O'
_chemical_formula_moiety 'C31 H31 Co1 N7 2+ , 2Cl O4 - , 0.365H2 O'
_chemical_formula_sum 'C31 H31.73 Cl2 Co N7 O8.365'
_chemical_formula_weight 766.08
_chemical_name_common 'CoBPABTA diperchlorate hydrate'
_chemical_name_systematic
;
{2,6-Bis[bis(2-pyridylmethyl)amino]methylpyridine}cobalt(II) bis(perchlorate)
0.365-hydrate
;
_space_group_IT_number 14
_symmetry_cell_setting monoclinic
_symmetry_space_group_name_Hall '-P 2ybc'
_symmetry_space_group_name_H-M 'P 1 21/c 1'
_atom_type_scat_source IntTabIV
_cell_angle_alpha 90.0
_cell_angle_beta 107.8750(10)
_cell_angle_gamma 90.0
_cell_formula_units_Z 4
_cell_length_a 14.8754(7)
_cell_length_b 12.3883(6)
_cell_length_c 18.4518(9)
_cell_measurement_reflns_used 8495
_cell_measurement_temperature 120
_cell_measurement_theta_max 29.8
_cell_measurement_theta_min 2.0
_cell_volume 3236.2(3)
_computing_cell_refinement 'SAINT (Siemens, 1995)'
_computing_data_collection 'SMART (Siemens, 1995)'
_computing_data_reduction SAINT
_computing_molecular_graphics 'ORTEPIII (Burnett & Johnson, 1996)'
_computing_publication_material KRYSTAL
_computing_structure_refinement 'KRYSTAL (Hazell, 1995)'
_computing_structure_solution 'SIR97 (Altomare <i>et al.</i>,  1997 )'
_diffrn_ambient_temperature 120
_diffrn_measured_fraction_theta_full 0.977
_diffrn_measured_fraction_theta_max 0.977
_diffrn_measurement_device 'Siemens SMART CCD area-detector'
_diffrn_measurement_method \w
_diffrn_radiation_monochromator graphite
_diffrn_radiation_source 'x-ray tube'
_diffrn_radiation_type 'Mo K\a'
_diffrn_radiation_wavelength 0.71073
_diffrn_reflns_av_R_equivalents 0.032
_diffrn_reflns_limit_h_max 20
_diffrn_reflns_limit_h_min -20
_diffrn_reflns_limit_k_max 17
_diffrn_reflns_limit_k_min -17
_diffrn_reflns_limit_l_max 25
_diffrn_reflns_limit_l_min -25
_diffrn_reflns_number 42706
_diffrn_reflns_theta_full 29.8
_diffrn_reflns_theta_max 29.8
_diffrn_reflns_theta_min 2.0
_diffrn_standards_number 0
_exptl_absorpt_coefficient_mu 0.760
_exptl_absorpt_correction_T_max 0.830
_exptl_absorpt_correction_T_min 0.736
_exptl_absorpt_correction_type integration
_exptl_absorpt_process_details '(XPREP; Siemens, 1995)'
_exptl_crystal_colour orange
_exptl_crystal_density_diffrn 1.572
_exptl_crystal_density_method 'not measured'
_exptl_crystal_description block
_exptl_crystal_F_000 1578.604
_exptl_crystal_size_max 0.48
_exptl_crystal_size_mid 0.36
_exptl_crystal_size_min 0.28
_refine_diff_density_max 0.52
_refine_diff_density_min -0.47
_refine_ls_extinction_method none
_refine_ls_goodness_of_fit_ref 1.016
_refine_ls_hydrogen_treatment constr
_refine_ls_matrix_type full
_refine_ls_number_constraints 2
_refine_ls_number_parameters 452
_refine_ls_number_reflns 7712
_refine_ls_number_restraints 0
_refine_ls_R_factor_gt 0.031
_refine_ls_shift/su_max 0.001
_refine_ls_shift/su_mean 0.000
_refine_ls_structure_factor_coef F
_refine_ls_weighting_details 'w = 1/{[\s~cs~(F^2^+B)+(1+A)F^2^]^1/2^-|F|}^2^, where A = 0.03 and B = 2.0'
_refine_ls_weighting_scheme calc
_refine_ls_wR_factor_ref 0.034
_reflns_number_gt 7712
_reflns_number_total 9261
_reflns_threshold_expression I>3\s(I)
_cod_data_source_file bi2131.cif
_cod_data_source_block I
_cod_depositor_comments
;
The following automatic conversions were performed:
'_atom_site_thermal_displace_type' value 'UISO' changed to 'Uiso'
according to '/home/saulius/struct/CIF-dictionaries/cif_core.dic'
dictionary named 'cif_core.dic' version 2.4.1 from 2010-06-29 (32 times).

Automatic conversion script
Id: cif_fix_enum 1527 2010-12-29 10:47:43Z saulius 

The following automatic conversions were performed:

'_atom_site_thermal_displace_type' value 'UISO' changed to 'Uiso'
according to /home/saulius/struct/CIF-dictionaries/cif_core.dic
dictionary named 'cif_core.dic' version 2.4.1 from 2010-06-29 (32
times).

Automatic conversion script
Id: cif_fix_values 1715 2011-07-08 13:25:40Z adriana 
;
_cod_original_sg_symbol_H-M 'P 21/c'
_cod_original_formula_sum 'C31 H31.73 Cl2 Co1 N7 O8.365'
_cod_database_code 2212031
_cod_database_fobs_code 2212031

loop_
_symmetry_equiv_pos_as_xyz
+x,+y,+z
-x,1/2+y,1/2-z
-x,-y,-z
+x,1/2-y,1/2+z

loop_
_atom_site_aniso_label
_atom_site_aniso_U_11
_atom_site_aniso_U_22
_atom_site_aniso_U_33
_atom_site_aniso_U_12
_atom_site_aniso_U_13
_atom_site_aniso_U_23
Co1 0.01470(10) 0.01780(10) 0.01620(10) 0.00050(10) 0.00650(10) 0.00040(10)
N1 0.0172(5) 0.0177(6) 0.0175(6) -0.0014(4) 0.0060(4) 0.0006(5)
N9 0.0151(5) 0.0183(6) 0.0198(6) 0.0009(4) 0.0067(4) 0.0000(5)
N10 0.0163(5) 0.0180(6) 0.0182(5) 0.0010(5) 0.0060(4) -0.0009(5)
N11 0.0203(6) 0.0197(6) 0.0196(6) -0.0002(5) 0.0075(5) 0.0003(5)
N21 0.0210(6) 0.0194(6) 0.0194(6) -0.0007(5) 0.0076(5) -0.0016(5)
N31 0.0176(6) 0.0196(6) 0.0217(6) 0.0005(5) 0.0059(5) -0.0003(5)
N41 0.0201(6) 0.0194(6) 0.0216(6) -0.0003(5) 0.0087(5) -0.0014(5)
C2 0.0165(6) 0.0216(7) 0.0204(7) -0.0027(5) 0.0077(5) -0.0023(6)
C3 0.0167(6) 0.0163(6) 0.0203(7) -0.0014(5) 0.0066(5) -0.0038(5)
C4 0.0162(6) 0.0223(7) 0.0245(7) 0.0000(5) 0.0054(6) -0.0028(6)
C5 0.0199(7) 0.0295(8) 0.0228(7) 0.0022(6) 0.0021(6) 0.0023(6)
C6 0.0237(7) 0.0303(8) 0.0187(7) 0.0003(6) 0.0060(6) 0.0021(6)
C7 0.0188(6) 0.0196(7) 0.0188(6) 0.0002(5) 0.0067(5) -0.0005(5)
C8 0.0193(6) 0.0253(7) 0.0182(6) 0.0020(6) 0.0085(5) 0.0022(6)
C12 0.0211(7) 0.0257(8) 0.0249(7) 0.0006(6) 0.0075(6) 0.0015(6)
C13 0.0239(7) 0.0322(9) 0.0248(8) 0.0010(7) 0.0025(6) -0.0010(7)
C14 0.0320(8) 0.0324(9) 0.0188(7) 0.0017(7) 0.0045(6) -0.0010(6)
C15 0.0289(8) 0.0274(8) 0.0200(7) 0.0012(6) 0.0105(6) 0.0010(6)
C16 0.0223(7) 0.0187(7) 0.0193(7) 0.0005(5) 0.0081(5) 0.0006(5)
C17 0.0217(7) 0.0244(7) 0.0190(7) -0.0012(6) 0.0093(6) 0.0033(6)
C22 0.0289(8) 0.0233(8) 0.0229(7) -0.0021(6) 0.0123(6) -0.0008(6)
C23 0.0371(9) 0.0212(8) 0.0246(7) -0.0035(7) 0.0119(7) 0.0018(6)
C24 0.0356(9) 0.0199(8) 0.0326(9) 0.0035(7) 0.0095(7) 0.0020(7)
C25 0.0266(8) 0.0217(8) 0.0303(8) 0.0030(6) 0.0106(6) -0.0016(6)
C26 0.0191(6) 0.0184(7) 0.0200(7) -0.0016(5) 0.0061(5) -0.0021(5)
C27 0.0206(7) 0.0195(7) 0.0199(7) 0.0009(5) 0.0088(5) -0.0016(6)
C32 0.0243(7) 0.0239(8) 0.0228(7) 0.0006(6) 0.0057(6) 0.0013(6)
C33 0.0249(8) 0.0235(8) 0.0305(8) -0.0005(6) 0.0045(6) 0.0060(7)
C34 0.0218(7) 0.0187(7) 0.0396(9) 0.0000(6) 0.0061(7) 0.0012(7)
C35 0.0189(7) 0.0199(7) 0.0320(8) -0.0009(6) 0.0077(6) -0.0041(6)
C36 0.0138(6) 0.0202(7) 0.0236(7) -0.0008(5) 0.0054(5) -0.0019(6)
C37 0.0200(7) 0.0196(7) 0.0221(7) -0.0010(6) 0.0077(6) -0.0043(6)
C42 0.0247(7) 0.0228(7) 0.0249(7) -0.0009(6) 0.0087(6) -0.0027(6)
C43 0.0244(8) 0.0233(8) 0.0324(8) -0.0039(6) 0.0052(6) -0.0030(7)
C44 0.0189(7) 0.0280(9) 0.0393(9) -0.0040(6) 0.0095(7) 0.0019(7)
C45 0.0180(7) 0.0252(8) 0.0297(8) 0.0019(6) 0.0110(6) 0.0029(6)
C46 0.0159(6) 0.0184(7) 0.0208(7) 0.0029(5) 0.0063(5) 0.0021(5)
C47 0.0163(6) 0.0218(7) 0.0236(7) 0.0013(5) 0.0095(5) -0.0030(6)
Cl1 0.0310(2) 0.0225(2) 0.0198(2) -0.00530(10) 0.00920(10) -0.00230(10)
Cl2 0.0226(2) 0.0363(2) 0.0232(2) -0.0036(2) 0.00800(10) 0.0054(2)
O1 0.0500(10) 0.0360(10) 0.0550(10) -0.0200(10) 0.0300(10) -0.0130(10)
O2 0.0730(10) 0.0370(10) 0.0340(10) 0.0060(10) 0.0310(10) 0.0080(10)
O3 0.0360(10) 0.100(2) 0.0570(10) 0.0020(10) -0.0100(10) 0.0000(10)
O4 0.1030(10) 0.0290(10) 0.0470(10) 0.0050(10) 0.0420(10) -0.0070(10)
O5 0.0840(10) 0.0830(10) 0.0390(10) -0.0350(10) 0.0270(10) -0.0300(10)
O6 0.0270(10) 0.0800(10) 0.0860(10) -0.0080(10) 0.0260(10) 0.0020(10)
O7 0.0500(10) 0.0680(10) 0.0940(10) 0.0160(10) 0.0260(10) 0.0580(10)
O8 0.0530(10) 0.0370(10) 0.0210(10) -0.0130(10) 0.0100(10) 0.0010(10)
O9 0.080(4) 0.084(4) 0.065(4) 0.013(3) -0.003(3) 0.005(3)

loop_
_atom_site_type_symbol
_atom_site_label
_atom_site_fract_x
_atom_site_fract_y
_atom_site_fract_z
_atom_site_U_iso_or_equiv
_atom_site_thermal_displace_type
_atom_site_occupancy
Co Co1 0.254280(10) 0.12038(2) 0.101060(10) 0.01590(10) Uani 1.0
N N1 0.13263(8) 0.15179(10) 0.15110(7) 0.0173(6) Uani 1.0
N N9 0.28572(8) 0.05291(10) -0.00623(7) 0.0174(6) Uani 1.0
N N10 0.12657(8) 0.12510(10) 0.00343(7) 0.0173(6) Uani 1.0
N N11 0.31566(9) 0.11712(10) 0.23004(7) 0.0196(6) Uani 1.0
N N21 0.21727(9) 0.30560(10) 0.08231(7) 0.0196(6) Uani 1.0
N N31 0.27082(8) -0.06266(10) 0.11692(7) 0.0197(6) Uani 1.0
N N41 0.39011(9) 0.18899(10) 0.10179(7) 0.0198(6) Uani 1.0
C C2 0.04250(10) 0.11740(10) 0.09502(8) 0.0190(7) Uani 1.0
C C3 0.04320(10) 0.14460(10) 0.01548(8) 0.0176(7) Uani 1.0
C C4 -0.03380(10) 0.18400(10) -0.04165(9) 0.0212(8) Uani 1.0
C C5 -0.02480(10) 0.20050(10) -0.11365(9) 0.0251(8) Uani 1.0
C C6 0.06030(10) 0.17710(10) -0.12645(9) 0.0244(8) Uani 1.0
C C7 0.13530(10) 0.14120(10) -0.06580(8) 0.0189(7) Uani 1.0
C C8 0.23300(10) 0.12010(10) -0.07142(8) 0.0203(7) Uani 1.0
C C12 0.40780(10) 0.11810(10) 0.27024(9) 0.0238(8) Uani 1.0
C C13 0.44030(10) 0.11250(10) 0.34893(9) 0.0281(9) Uani 1.0
C C14 0.37560(10) 0.10400(10) 0.38853(9) 0.0285(9) Uani 1.0
C C15 0.28030(10) 0.10060(10) 0.34815(9) 0.0248(8) Uani 1.0
C C16 0.25310(10) 0.10610(10) 0.26932(8) 0.0197(7) Uani 1.0
C C17 0.15130(10) 0.09140(10) 0.22267(8) 0.0210(8) Uani 1.0
C C22 0.24210(10) 0.37250(10) 0.03435(9) 0.0241(8) Uani 1.0
C C23 0.20220(10) 0.47300(10) 0.01360(9) 0.0271(9) Uani 1.0
C C24 0.13190(10) 0.50700(10) 0.04312(10) 0.0296(9) Uani 1.0
C C25 0.10560(10) 0.44000(10) 0.09309(9) 0.0258(9) Uani 1.0
C C26 0.15000(10) 0.34050(10) 0.11144(8) 0.0191(7) Uani 1.0
C C27 0.13010(10) 0.26820(10) 0.16966(8) 0.0194(7) Uani 1.0
C C32 0.28460(10) -0.11910(10) 0.18221(9) 0.0240(8) Uani 1.0
C C33 0.30130(10) -0.22870(10) 0.18883(10) 0.0272(9) Uani 1.0
C C34 0.30680(10) -0.28540(10) 0.12584(10) 0.0274(9) Uani 1.0
C C35 0.29410(10) -0.22960(10) 0.05843(9) 0.0236(8) Uani 1.0
C C36 0.27500(10) -0.11960(10) 0.05555(8) 0.0193(7) Uani 1.0
C C37 0.25220(10) -0.05960(10) -0.01872(8) 0.0203(7) Uani 1.0
C C42 0.42770(10) 0.27530(10) 0.14477(9) 0.0239(8) Uani 1.0
C C43 0.50500(10) 0.33060(10) 0.13735(10) 0.0275(9) Uani 1.0
C C44 0.54400(10) 0.29850(10) 0.08184(10) 0.0286(9) Uani 1.0
C C45 0.50490(10) 0.21140(10) 0.03592(9) 0.0235(8) Uani 1.0
C C46 0.42920(10) 0.15720(10) 0.04851(8) 0.0183(7) Uani 1.0
C C47 0.38840(10) 0.05680(10) 0.00599(8) 0.0198(7) Uani 1.0
Cl Cl1 0.38907(3) 0.46564(3) 0.29176(2) 0.0241(2) Uani 1.0
Cl Cl2 0.13456(3) 0.82302(4) 0.34469(2) 0.0272(2) Uani 1.0
O O1 0.32960(10) 0.37330(10) 0.28480(10) 0.0440(10) Uani 1.0
O O2 0.39080(10) 0.49810(10) 0.21750(10) 0.0450(10) Uani 1.0
O O3 0.48220(10) 0.4373(2) 0.33730(10) 0.0700(10) Uani 1.0
O O4 0.35470(10) 0.55230(10) 0.32780(10) 0.0550(10) Uani 1.0
O O5 0.09710(10) 0.7341(2) 0.29490(10) 0.0670(10) Uani 1.0
O O6 0.23170(10) 0.8424(2) 0.35300(10) 0.0620(10) Uani 1.0
O O7 0.08140(10) 0.9177(2) 0.31510(10) 0.0700(10) Uani 1.0
O O8 0.12390(10) 0.79990(10) 0.41760(10) 0.0370(10) Uani 1.0
O O9 0.1375(4) 0.5232(5) 0.2726(3) 0.082(4) Uani 0.365(5)
H H9A 0.1250 0.5886 0.2795 0.098 Uiso 0.365
H H9B 0.1971 0.5312 0.2878 0.098 Uiso 0.365
H H2A -0.0085 0.1538 0.1052 0.023 Uiso 1.0
H H2B 0.0351 0.0417 0.0990 0.023 Uiso 1.0
H H4 -0.0916 0.1993 -0.0318 0.025 Uiso 1.0
H H5 -0.0765 0.2276 -0.1538 0.030 Uiso 1.0
H H6 0.0671 0.1855 -0.1757 0.029 Uiso 1.0
H H8A 0.2282 0.0832 -0.1176 0.024 Uiso 1.0
H H8B 0.2651 0.1866 -0.0704 0.024 Uiso 1.0
H H12 0.4529 0.1227 0.2434 0.029 Uiso 1.0
H H13 0.5061 0.1145 0.3753 0.034 Uiso 1.0
H H14 0.3960 0.1006 0.4426 0.034 Uiso 1.0
H H15 0.2342 0.0946 0.3740 0.030 Uiso 1.0
H H17A 0.1389 0.0169 0.2118 0.025 Uiso 1.0
H H17B 0.1116 0.1175 0.2504 0.025 Uiso 1.0
H H22 0.2899 0.3494 0.0135 0.029 Uiso 1.0
H H23 0.2225 0.5177 -0.0202 0.032 Uiso 1.0
H H24 0.1023 0.5751 0.0293 0.035 Uiso 1.0
H H25 0.0579 0.4616 0.1145 0.031 Uiso 1.0
H H27A 0.1761 0.2814 0.2175 0.023 Uiso 1.0
H H27B 0.0691 0.2849 0.1729 0.023 Uiso 1.0
H H32 0.2827 -0.0808 0.2263 0.029 Uiso 1.0
H H33 0.3089 -0.2646 0.2358 0.033 Uiso 1.0
H H34 0.3190 -0.3608 0.1287 0.033 Uiso 1.0
H H35 0.2985 -0.2662 0.0144 0.028 Uiso 1.0
H H37A 0.2821 -0.0945 -0.0510 0.024 Uiso 1.0
H H37B 0.1858 -0.0597 -0.0423 0.024 Uiso 1.0
H H42 0.3998 0.2991 0.1819 0.029 Uiso 1.0
H H43 0.5309 0.3897 0.1699 0.033 Uiso 1.0
H H44 0.5968 0.3357 0.0752 0.034 Uiso 1.0
H H45 0.5295 0.1890 -0.0035 0.028 Uiso 1.0
H H47A 0.3999 0.0565 -0.0419 0.024 Uiso 1.0
H H47B 0.4174 -0.0046 0.0346 0.024 Uiso 1.0

loop_
_geom_angle_atom_site_label_1
_geom_angle_atom_site_label_2
_geom_angle_atom_site_label_3
_geom_angle
_geom_angle_publ_flag
N1 Co1 N9 142.21(4) no
N1 Co1 N10 74.58(4) no
N1 Co1 N11 72.29(4) no
N1 Co1 N21 73.61(4) no
N1 Co1 N31 100.53(4) no
N1 Co1 N41 140.32(5) no
N9 Co1 N10 70.02(4) no
N9 Co1 N11 139.83(5) no
N9 Co1 N21 108.88(4) no
N9 Co1 N31 73.20(4) no
N9 Co1 N41 73.63(5) no
N10 Co1 N11 146.46(4) no
N10 Co1 N21 75.41(5) no
N10 Co1 N31 99.45(5) no
N10 Co1 N41 124.28(5) no
N11 Co1 N21 99.87(5) no
N11 Co1 N31 81.70(5) no
N11 Co1 N41 85.82(5) no
N21 Co1 N31 172.96(5) no
N21 Co1 N41 78.27(5) no
N31 Co1 N41 108.73(5) no
Co1 N1 C2 108.96(8) no
Co1 N1 C17 108.63(9) no
Co1 N1 C27 109.59(8) no
Co1 N9 C8 107.23(9) no
Co1 N9 C37 109.04(9) no
Co1 N9 C47 109.14(9) no
Co1 N10 C3 118.80(10) no
Co1 N10 C7 118.50(9) no
Co1 N11 C12 126.30(10) no
Co1 N11 C16 116.30(10) no
Co1 N21 C22 126.60(10) no
Co1 N21 C26 115.00(10) no
Co1 N31 C32 127.30(10) no
Co1 N31 C36 116.10(10) no
Co1 N41 C42 121.90(10) no
Co1 N41 C46 119.10(10) no
C2 N1 C17 111.20(10) no
C17 N1 C27 107.40(10) no
C2 N1 C27 111.00(10) no
C8 N9 C37 109.60(10) no
C37 N9 C47 109.80(10) no
C8 N9 C47 111.90(10) no
C3 N10 C7 119.70(10) no
C12 N11 C16 117.30(10) no
C22 N21 C26 117.00(10) no
C32 N31 C36 116.30(10) no
C42 N41 C46 117.90(10) no
N1 C2 C3 109.90(10) no
N10 C3 C4 121.70(10) no
N10 C3 C2 113.70(10) no
C2 C3 C4 124.60(10) no
C3 C4 C5 118.60(10) no
C4 C5 C6 119.50(10) no
C5 C6 C7 118.60(10) no
N10 C7 C6 121.80(10) no
N10 C7 C8 114.60(10) no
C6 C7 C8 123.50(10) no
N9 C8 C7 108.90(10) no
N11 C12 C13 123.20(10) no
C12 C13 C14 118.90(10) no
C13 C14 C15 118.90(10) no
C14 C15 C16 118.90(10) no
N11 C16 C15 122.80(10) no
N11 C16 C17 116.30(10) no
C15 C16 C17 120.80(10) no
N1 C17 C16 109.40(10) no
N21 C22 C23 123.80(10) no
C22 C23 C24 118.50(10) no
C23 C24 C25 118.8(2) no
C24 C25 C26 118.90(10) no
N21 C26 C25 123.00(10) no
N21 C26 C27 115.50(10) no
C25 C26 C27 121.40(10) no
N1 C27 C26 113.00(10) no
N31 C32 C33 124.2(2) no
C32 C33 C34 118.8(2) no
C33 C34 C35 118.4(2) no
C34 C35 C36 119.6(2) no
N31 C36 C35 122.80(10) no
N31 C36 C37 116.70(10) no
C35 C36 C37 120.40(10) no
N9 C37 C36 110.70(10) no
N41 C42 C43 122.90(10) no
C42 C43 C44 118.9(2) no
C43 C44 C45 119.00(10) no
C44 C45 C46 118.90(10) no
N41 C46 C45 122.30(10) no
N41 C46 C47 115.50(10) no
C45 C46 C47 122.10(10) no
N9 C47 C46 109.90(10) no
O1 Cl1 O2 109.34(9) no
O1 Cl1 O3 108.60(10) no
O1 Cl1 O4 110.00(9) no
O2 Cl1 O3 109.40(10) no
O2 Cl1 O4 110.19(9) no
O3 Cl1 O4 109.30(10) no
O5 Cl2 O6 112.40(10) no
O5 Cl2 O7 109.00(10) no
O5 Cl2 O8 108.38(9) no
O6 Cl2 O7 109.10(10) no
O6 Cl2 O8 109.40(10) no
O7 Cl2 O8 108.40(10) no
H2A C2 H2B 109.5 no
N1 C2 H2A 109.4 no
C3 C2 H2A 109.4 no
N1 C2 H2B 109.4 no
C3 C2 H2B 109.4 no
C3 C4 H4 120.7 no
C5 C4 H4 120.7 no
C6 C5 H5 120.3 no
C4 C5 H5 120.3 no
C5 C6 H6 120.7 no
C7 C6 H6 120.7 no
H8A C8 H8B 109.5 no
N9 C8 H8A 109.6 no
C7 C8 H8A 109.6 no
N9 C8 H8B 109.6 no
C7 C8 H8B 109.6 no
N11 C12 H12 118.4 no
C13 C12 H12 118.4 no
C14 C13 H13 120.5 no
C12 C13 H13 120.5 no
C13 C14 H14 120.6 no
C15 C14 H14 120.6 no
C14 C15 H15 120.6 no
C16 C15 H15 120.6 no
H17A C17 H17B 109.5 no
N1 C17 H17A 109.5 no
C16 C17 H17A 109.5 no
N1 C17 H17B 109.5 no
C16 C17 H17B 109.5 no
N21 C22 H22 118.1 no
C23 C22 H22 118.1 no
C22 C23 H23 120.8 no
C24 C23 H23 120.7 no
C25 C24 H24 120.6 no
C23 C24 H24 120.6 no
C24 C25 H25 120.5 no
C26 C25 H25 120.5 no
H27A C27 H27B 109.5 no
N1 C27 H27A 108.6 no
C26 C27 H27A 108.6 no
N1 C27 H27B 108.6 no
C26 C27 H27B 108.6 no
N31 C32 H32 117.9 no
C33 C32 H32 117.9 no
C32 C33 H33 120.6 no
C34 C33 H33 120.6 no
C33 C34 H34 120.8 no
C35 C34 H34 120.8 no
C34 C35 H35 120.2 no
C36 C35 H35 120.2 no
H37A C37 H37B 109.5 no
N9 C37 H37B 109.2 no
C36 C37 H37B 109.2 no
N9 C37 H37A 109.2 no
C36 C37 H37A 109.1 no
N41 C42 H42 118.5 no
C43 C42 H42 118.5 no
C42 C43 H43 120.6 no
C44 C43 H43 120.6 no
C43 C44 H44 120.5 no
C45 C44 H44 120.5 no
C44 C45 H45 120.6 no
C46 C45 H45 120.5 no
H47A C47 H47B 109.5 no
N9 C47 H47B 109.4 no
C46 C47 H47B 109.4 no
N9 C47 H47A 109.3 no
C46 C47 H47A 109.4 no
H9A O9 H9B 95.4 no

loop_
_geom_bond_atom_site_label_1
_geom_bond_atom_site_label_2
_geom_bond_distance
_geom_bond_publ_flag
Co1 N1 2.3030(10) yes
Co1 N9 2.3250(10) yes
Co1 N10 2.1810(10) yes
Co1 N11 2.2730(10) yes
Co1 N21 2.3600(10) yes
Co1 N31 2.2900(10) yes
Co1 N41 2.1880(10) yes
N1 C2 1.482(2) no
N1 C17 1.469(2) no
N1 C27 1.486(2) no
N9 C8 1.475(2) no
N9 C37 1.474(2) no
N9 C47 1.475(2) no
N10 C7 1.338(2) no
N10 C3 1.347(2) no
N11 C12 1.344(2) no
N11 C16 1.350(2) no
N21 C22 1.344(2) no
N21 C26 1.344(2) no
N31 C36 1.352(2) no
N31 C32 1.353(2) no
N41 C46 1.345(2) no
N41 C42 1.346(2) no
C2 C3 1.509(2) no
C3 C4 1.386(2) no
C4 C5 1.390(2) no
C5 C6 1.388(2) no
C6 C7 1.389(2) no
C7 C8 1.511(2) no
C12 C13 1.384(2) no
C13 C14 1.380(2) no
C14 C15 1.385(2) no
C15 C16 1.387(2) no
C16 C17 1.506(2) no
C22 C23 1.382(2) no
C23 C24 1.385(2) no
C24 C25 1.383(2) no
C25 C26 1.390(2) no
C26 C27 1.497(2) no
C32 C33 1.380(2) no
C33 C34 1.381(2) no
C34 C35 1.385(2) no
C35 C36 1.389(2) no
C36 C37 1.503(2) no
C42 C43 1.382(2) no
C43 C44 1.382(2) no
C44 C45 1.385(2) no
C45 C46 1.391(2) no
C46 C47 1.496(2) no
Cl1 O1 1.4270(10) no
Cl1 O2 1.4360(10) no
Cl1 O3 1.426(2) no
Cl1 O4 1.4360(10) no
Cl2 O5 1.434(2) no
Cl2 O6 1.426(2) no
Cl2 O7 1.426(2) no
Cl2 O8 1.4320(10) no
C2 H2A 0.950 no
C2 H2B 0.950 no
C4 H4 0.950 no
C5 H5 0.950 no
C6 H6 0.950 no
C8 H8A 0.950 no
C8 H8B 0.950 no
C12 H12 0.950 no
C13 H13 0.950 no
C14 H14 0.950 no
C15 H15 0.950 no
C17 H17A 0.950 no
C17 H17B 0.950 no
C22 H22 0.950 no
C23 H23 0.950 no
C24 H24 0.950 no
C25 H25 0.950 no
C27 H27A 0.950 no
C27 H27B 0.950 no
C32 H32 0.950 no
C33 H33 0.950 no
C34 H34 0.950 no
C35 H35 0.950 no
C37 H37B 0.950 no
C37 H37A 0.950 no
C42 H42 0.950 no
C43 H43 0.950 no
C44 H44 0.950 no
C45 H45 0.950 no
C47 H47B 0.950 no
C47 H47A 0.950 no
O9 H9B 0.850 no
O9 H9A 0.850 no

loop_
_geom_hbond_atom_site_label_D
_geom_hbond_atom_site_label_H
_geom_hbond_atom_site_label_A
_geom_hbond_distance_DH
_geom_hbond_distance_HA
_geom_hbond_distance_DA
_geom_hbond_angle_DHA
O9 H9A O5 0.85 1.89 2.740(7) 180
O9 H9B O4 0.85 2.245 3.097(7) 180
